data_2238960
loop_
_publ_author_name
'Chee, Chin Fei'
'Lo, Kong Mun'
'Ng, Seik Weng'

_publ_section_title
;
 Aquatrichloroacetatotriphenyltin--1,10-phenanthroline (2/2)
;
_journal_issue 8
_journal_name_full 'Acta Crystallographica Section E Structure Reports Online'
_journal_page_first m642
_journal_paper_doi 10.1107/S1600536803015939
_journal_volume 59
_journal_year 2003
_chemical_formula_iupac 'Sn (C2 Cl3 O2) (C6 H5)3 (H2 O), C12 H8 N2'
_chemical_formula_moiety 'C20 H17 O3 Cl3 Sn, C12 H8 N2'
_chemical_formula_sum 'C32 H25 Cl3 N2 O3 Sn'
_chemical_formula_weight 710.58
_chemical_name_systematic
;
(aquatrichloroacetatotriphenyltin).(1,10-phenanthroline)
;
_space_group_IT_number 2
_symmetry_cell_setting triclinic
_symmetry_space_group_name_Hall '-P 1'
_symmetry_space_group_name_H-M 'P -1'
_atom_sites_solution_hydrogens geom
_atom_sites_solution_primary direct
_atom_sites_solution_secondary difmap
_audit_creation_method SHELXL-97
_cell_angle_alpha 67.5590(10)
_cell_angle_beta 86.3470(10)
_cell_angle_gamma 89.4900(10)
_cell_formula_units_Z 2
_cell_length_a 9.1542(6)
_cell_length_b 12.2739(7)
_cell_length_c 14.4308(9)
_cell_measurement_reflns_used 7435
_cell_measurement_temperature 168(2)
_cell_measurement_theta_max 26.44
_cell_measurement_theta_min 1.86
_cell_volume 1495.37(16)
_computing_cell_refinement SMART
_computing_data_collection 'SMART (Bruker, 1997)'
_computing_data_reduction 'SAINT (Bruker, 1997)'
_computing_molecular_graphics 'ORTEPII (Johnson, 1976)'
_computing_publication_material SHELXL97
_computing_structure_refinement 'SHELXL97 (Sheldrick, 1997)'
_computing_structure_solution 'SHELXS97 (Sheldrick, 1997)'
_diffrn_ambient_temperature 168(2)
_diffrn_measured_fraction_theta_full 0.95
_diffrn_measured_fraction_theta_max 0.95
_diffrn_measurement_device_type 'Siemens P4 diffractometer/CCD SMART area-detector'
_diffrn_measurement_method '\f and \w'
_diffrn_radiation_monochromator graphite
_diffrn_radiation_source 'medium-focus sealed tube'
_diffrn_radiation_type MoK\a
_diffrn_radiation_wavelength 0.71073
_diffrn_reflns_av_R_equivalents 0.021
_diffrn_reflns_av_sigmaI/netI 0.024
_diffrn_reflns_limit_h_max 11
_diffrn_reflns_limit_h_min -11
_diffrn_reflns_limit_k_max 15
_diffrn_reflns_limit_k_min -15
_diffrn_reflns_limit_l_max 18
_diffrn_reflns_limit_l_min -11
_diffrn_reflns_number 18009
_diffrn_reflns_theta_full 26.4
_diffrn_reflns_theta_max 26.4
_diffrn_reflns_theta_min 1.9
_diffrn_standards_interval_count 0
_diffrn_standards_number 0
_exptl_absorpt_coefficient_mu 1.159
_exptl_absorpt_correction_T_max 0.698
_exptl_absorpt_correction_T_min 0.561
_exptl_absorpt_correction_type multi-scan
_exptl_absorpt_process_details '(SADABS; Sheldrick, 1996)'
_exptl_crystal_colour Colorless
_exptl_crystal_density_diffrn 1.578
_exptl_crystal_density_method 'not measured'
_exptl_crystal_description 'Irregular fragment'
_exptl_crystal_F_000 712
_exptl_crystal_size_max 0.76
_exptl_crystal_size_mid 0.62
_exptl_crystal_size_min 0.31
_refine_diff_density_max 1.12
_refine_diff_density_min -0.75
_refine_ls_extinction_method none
_refine_ls_goodness_of_fit_ref 1.05
_refine_ls_hydrogen_treatment mixed
_refine_ls_matrix_type full
_refine_ls_number_parameters 378
_refine_ls_number_reflns 5840
_refine_ls_number_restraints 1
_refine_ls_restrained_S_all 1.05
_refine_ls_R_factor_all 0.026
_refine_ls_R_factor_gt 0.023
_refine_ls_shift/su_max 0.001
_refine_ls_shift/su_mean <0.001
_refine_ls_structure_factor_coef Fsqd
_refine_ls_weighting_details 'calc w = 1/[\s^2^(Fo^2^)+(0.0412P)^2^] where P = (Fo^2^+2Fc^2^)/3'
_refine_ls_weighting_scheme calc
_refine_ls_wR_factor_gt 0.062
_refine_ls_wR_factor_ref 0.062
_reflns_number_gt 5252
_reflns_number_total 5840
_reflns_threshold_expression I>2\s(I)
_cod_data_source_file bt6308sup1.cif
_cod_data_source_block I
_cod_depositor_comments
;
The following automatic conversions were performed:

'_symmetry_cell_setting' value 'Triclinic' changed to 'triclinic'
according to /home/saulius/struct/CIF-dictionaries/cif_core.dic
dictionary named 'cif_core.dic' version 2.4.2 from
2011-04-26.

'_exptl_absorpt_correction_type' value 'Multi-scan'
changed to 'multi-scan' according to
/home/saulius/struct/CIF-dictionaries/cif_core.dic dictionary named
'cif_core.dic' version 2.4.2 from 2011-04-26.

Automatic conversion script
Id: cif_fix_values 1891 2012-01-12 08:04:46Z andrius 
;
_cod_original_cell_volume 1495.4(2)
_cod_database_code 2238960

loop_
_symmetry_equiv_pos_as_xyz
'x, y, z'
'-x, -y, -z'

loop_
_atom_site_label
_atom_site_fract_x
_atom_site_fract_y
_atom_site_fract_z
_atom_site_U_iso_or_equiv
_atom_site_adp_type
_atom_site_calc_flag
_atom_site_refinement_flags
_atom_site_occupancy
_atom_site_type_symbol
Sn1 0.319780(10) 0.795970(10) 0.316250(10) 0.02265(6) Uani d . 1 Sn
Cl1 0.07533(8) 1.10316(7) 0.02991(5) 0.05536(19) Uani d . 1 Cl
Cl2 0.36376(8) 1.18484(8) 0.03935(6) 0.0673(2) Uani d . 1 Cl
Cl3 0.11200(10) 1.27476(7) 0.11458(7) 0.0822(3) Uani d . 1 Cl
O1w 0.4334(2) 0.62970(10) 0.42040(10) 0.0264(3) Uani d D 1 O
O1 0.2108(2) 0.94690(10) 0.20620(10) 0.0303(3) Uani d . 1 O
O2 0.2237(2) 1.0789(2) 0.27750(10) 0.0434(4) Uani d . 1 O
N1 0.7026(2) 0.5877(2) 0.34440(10) 0.0278(4) Uani d . 1 N
N2 0.5338(2) 0.3877(2) 0.38610(10) 0.0281(4) Uani d . 1 N
C1 0.3071(2) 0.7102(2) 0.2139(2) 0.0241(4) Uani d . 1 C
C2 0.3083(2) 0.5875(2) 0.2472(2) 0.0295(5) Uani d . 1 C
C3 0.3055(3) 0.5317(2) 0.1805(2) 0.0354(5) Uani d . 1 C
C4 0.3014(3) 0.5981(2) 0.0785(2) 0.0368(5) Uani d . 1 C
C5 0.2985(2) 0.7200(2) 0.0441(2) 0.0348(5) Uani d . 1 C
C6 0.3012(2) 0.7758(2) 0.1107(2) 0.0282(5) Uani d . 1 C
C7 0.1631(2) 0.7643(2) 0.4393(2) 0.0247(4) Uani d . 1 C
C8 0.1010(2) 0.6523(2) 0.4899(2) 0.0312(5) Uani d . 1 C
C9 0.0017(2) 0.6288(2) 0.5715(2) 0.0373(5) Uani d . 1 C
C10 -0.0367(3) 0.7174(2) 0.6049(2) 0.0405(6) Uani d . 1 C
C11 0.0242(3) 0.8286(2) 0.5562(2) 0.0458(6) Uani d . 1 C
C12 0.1225(3) 0.8528(2) 0.4735(2) 0.0386(6) Uani d . 1 C
C13 0.5140(2) 0.8980(2) 0.2992(2) 0.0282(5) Uani d . 1 C
C14 0.5608(3) 0.9284(2) 0.3756(2) 0.0344(5) Uani d . 1 C
C15 0.6948(3) 0.9852(2) 0.3653(2) 0.0508(7) Uani d . 1 C
C16 0.7827(3) 1.0136(2) 0.2782(3) 0.0568(8) Uani d . 1 C
C17 0.7370(3) 0.9866(2) 0.2012(2) 0.0529(8) Uani d . 1 C
C18 0.6034(3) 0.9292(2) 0.2108(2) 0.0403(6) Uani d . 1 C
C19 0.2085(2) 1.0499(2) 0.2081(2) 0.0272(5) Uani d . 1 C
C20 0.1896(2) 1.1492(2) 0.1023(2) 0.0322(5) Uani d . 1 C
C21 0.7296(2) 0.5205(2) 0.2894(2) 0.0267(4) Uani d . 1 C
C22 0.7911(2) 0.6790(2) 0.3277(2) 0.0322(5) Uani d . 1 C
C23 0.9099(2) 0.7118(2) 0.2553(2) 0.0389(6) Uani d . 1 C
C24 0.9345(2) 0.6466(2) 0.1979(2) 0.0390(6) Uani d . 1 C
C25 0.8438(2) 0.5493(2) 0.2131(2) 0.0331(5) Uani d . 1 C
C26 0.8637(3) 0.4770(2) 0.1557(2) 0.0433(6) Uani d . 1 C
C27 0.7743(3) 0.3850(3) 0.1711(2) 0.0449(6) Uani d . 1 C
C28 0.6562(3) 0.3536(2) 0.2466(2) 0.0362(5) Uani d . 1 C
C29 0.5561(3) 0.2610(2) 0.2625(2) 0.0461(7) Uani d . 1 C
C30 0.4475(3) 0.2348(2) 0.3373(2) 0.0459(6) Uani d . 1 C
C31 0.4422(3) 0.2999(2) 0.3980(2) 0.0364(5) Uani d . 1 C
C32 0.6370(2) 0.4187(2) 0.3087(2) 0.0279(5) Uani d . 1 C
H1w1 0.514(2) 0.604(2) 0.398(2) 0.040(7) Uiso d D 1 H
H1w2 0.436(3) 0.614(2) 0.4850(10) 0.034(7) Uiso d D 1 H
H2 0.3110 0.5417 0.3170 0.035 Uiso calc R 1 H
H3 0.3065 0.4480 0.2043 0.042 Uiso calc R 1 H
H4 0.3005 0.5601 0.0322 0.044 Uiso calc R 1 H
H5 0.2946 0.7654 -0.0257 0.042 Uiso calc R 1 H
H6 0.2991 0.8594 0.0864 0.034 Uiso calc R 1 H
H8 0.1277 0.5907 0.4678 0.037 Uiso calc R 1 H
H9 -0.0402 0.5520 0.6045 0.045 Uiso calc R 1 H
H10 -0.1047 0.7017 0.6612 0.049 Uiso calc R 1 H
H11 -0.0016 0.8893 0.5795 0.055 Uiso calc R 1 H
H12 0.1624 0.9302 0.4400 0.046 Uiso calc R 1 H
H14 0.5005 0.9101 0.4358 0.041 Uiso calc R 1 H
H15 0.7259 1.0046 0.4187 0.061 Uiso calc R 1 H
H16 0.8748 1.0517 0.2717 0.068 Uiso calc R 1 H
H17 0.7969 1.0073 0.1406 0.063 Uiso calc R 1 H
H18 0.5728 0.9110 0.1566 0.048 Uiso calc R 1 H
H22 0.7731 0.7252 0.3670 0.039 Uiso calc R 1 H
H23 0.9712 0.7775 0.2467 0.047 Uiso calc R 1 H
H24 1.0131 0.6671 0.1477 0.047 Uiso calc R 1 H
H26 0.9420 0.4946 0.1055 0.052 Uiso calc R 1 H
H27 0.7898 0.3396 0.1309 0.054 Uiso calc R 1 H
H29 0.5641 0.2166 0.2211 0.055 Uiso calc R 1 H
H30 0.3776 0.1739 0.3476 0.055 Uiso calc R 1 H
H31 0.3682 0.2800 0.4513 0.044 Uiso calc R 1 H

loop_
_atom_site_aniso_label
_atom_site_aniso_U_11
_atom_site_aniso_U_22
_atom_site_aniso_U_33
_atom_site_aniso_U_12
_atom_site_aniso_U_13
_atom_site_aniso_U_23
Sn1 0.02286(8) 0.02318(8) 0.02361(8) 0.00110(10) -0.00110(10) -0.01092(6)
Cl1 0.0556(4) 0.0582(4) 0.0397(3) -0.0099(3) -0.0188(3) -0.0021(3)
Cl2 0.0386(4) 0.0844(6) 0.0547(4) -0.0140(4) 0.0111(3) -0.0013(4)
Cl3 0.1327(9) 0.0408(4) 0.0704(5) 0.0414(5) -0.0111(5) -0.0184(4)
O1w 0.0250(10) 0.0300(10) 0.0250(10) 0.0060(10) -0.0030(10) -0.0110(10)
O1 0.0340(10) 0.0250(10) 0.0330(10) 0.0050(10) -0.0090(10) -0.0110(10)
O2 0.0640(10) 0.0350(10) 0.0350(10) -0.0060(10) -0.0060(10) -0.0170(10)
N1 0.0270(10) 0.0290(10) 0.0290(10) 0.0040(10) -0.0040(10) -0.0130(10)
N2 0.0290(10) 0.0280(10) 0.0280(10) 0.0060(10) -0.0070(10) -0.0120(10)
C1 0.0210(10) 0.0290(10) 0.0260(10) 0.0020(10) -0.0010(10) -0.0140(10)
C2 0.0330(10) 0.0290(10) 0.0270(10) 0.0060(10) -0.0070(10) -0.0110(10)
C3 0.0430(10) 0.0290(10) 0.0400(10) 0.0080(10) -0.0110(10) -0.0180(10)
C4 0.0440(10) 0.0420(10) 0.0350(10) 0.0070(10) -0.0070(10) -0.0250(10)
C5 0.0380(10) 0.0430(10) 0.0240(10) 0.0000(10) -0.0010(10) -0.0130(10)
C6 0.0310(10) 0.0270(10) 0.0270(10) -0.0020(10) 0.0010(10) -0.0110(10)
C7 0.0230(10) 0.0280(10) 0.0240(10) 0.0040(10) -0.0030(10) -0.0110(10)
C8 0.0340(10) 0.0320(10) 0.0320(10) 0.0000(10) -0.0030(10) -0.0160(10)
C9 0.0320(10) 0.0410(10) 0.0320(10) -0.0070(10) 0.0010(10) -0.0060(10)
C10 0.0330(10) 0.056(2) 0.0290(10) 0.0050(10) 0.0040(10) -0.0130(10)
C11 0.051(2) 0.045(2) 0.0450(10) 0.0080(10) 0.0110(10) -0.0230(10)
C12 0.0460(10) 0.0310(10) 0.0390(10) 0.0030(10) 0.0080(10) -0.0140(10)
C13 0.0270(10) 0.0210(10) 0.0330(10) 0.0030(10) -0.0030(10) -0.0070(10)
C14 0.0350(10) 0.0290(10) 0.0400(10) -0.0010(10) -0.0050(10) -0.0130(10)
C15 0.046(2) 0.042(2) 0.069(2) -0.0050(10) -0.0190(10) -0.0240(10)
C16 0.0300(10) 0.040(2) 0.091(2) -0.0100(10) -0.0010(10) -0.015(2)
C17 0.0330(10) 0.046(2) 0.064(2) -0.0030(10) 0.0130(10) -0.0050(10)
C18 0.0350(10) 0.0420(10) 0.0390(10) -0.0010(10) 0.0020(10) -0.0100(10)
C19 0.0240(10) 0.0260(10) 0.0310(10) 0.0000(10) -0.0020(10) -0.0100(10)
C20 0.0330(10) 0.0270(10) 0.0340(10) 0.0010(10) 0.0000(10) -0.0090(10)
C21 0.0270(10) 0.0310(10) 0.0230(10) 0.0100(10) -0.0060(10) -0.0100(10)
C22 0.0280(10) 0.0330(10) 0.0380(10) 0.0040(10) -0.0040(10) -0.0160(10)
C23 0.0270(10) 0.0350(10) 0.0480(10) 0.0010(10) -0.0030(10) -0.0080(10)
C24 0.0290(10) 0.0450(10) 0.0330(10) 0.0080(10) 0.0030(10) -0.0040(10)
C25 0.0320(10) 0.0400(10) 0.0240(10) 0.0120(10) -0.0050(10) -0.0080(10)
C26 0.049(2) 0.056(2) 0.0240(10) 0.0190(10) 0.0000(10) -0.0160(10)
C27 0.058(2) 0.057(2) 0.0300(10) 0.0200(10) -0.0100(10) -0.0280(10)
C28 0.0460(10) 0.0380(10) 0.0310(10) 0.0150(10) -0.0150(10) -0.0200(10)
C29 0.065(2) 0.0400(10) 0.047(2) 0.0150(10) -0.0240(10) -0.0290(10)
C30 0.052(2) 0.0340(10) 0.058(2) 0.0030(10) -0.0230(10) -0.0220(10)
C31 0.0380(10) 0.0290(10) 0.0430(10) 0.0020(10) -0.0110(10) -0.0130(10)
C32 0.0320(10) 0.0300(10) 0.0250(10) 0.0110(10) -0.0100(10) -0.0120(10)

loop_
_atom_type_symbol
_atom_type_description
_atom_type_scat_dispersion_real
_atom_type_scat_dispersion_imag
_atom_type_scat_source
C C 0.0033 0.0016 'International Tables Vol C Tables 4.2.6.8 and 6.1.1.4'
H H 0.0000 0.0000 'International Tables Vol C Tables 4.2.6.8 and 6.1.1.4'
N N 0.0061 0.0033 'International Tables Vol C Tables 4.2.6.8 and 6.1.1.4'
O O 0.0106 0.0060 'International Tables Vol C Tables 4.2.6.8 and 6.1.1.4'
Cl Cl 0.1484 0.1585 'International Tables Vol C Tables 4.2.6.8 and 6.1.1.4'
Sn Sn -0.6537 1.4246 'International Tables Vol C Tables 4.2.6.8 and 6.1.1.4'

loop_
_geom_angle_atom_site_label_1
_geom_angle_atom_site_label_2
_geom_angle_atom_site_label_3
_geom_angle
_geom_angle_publ_flag
C1 Sn1 C7 122.20(10) yes
C1 Sn1 C13 115.50(10) yes
C1 Sn1 O1 87.30(10) yes
C1 Sn1 O1w 87.20(10) yes
C7 Sn1 C13 121.80(10) yes
C7 Sn1 O1 97.40(10) yes
C7 Sn1 O1w 85.70(10) yes
C13 Sn1 O1 91.70(10) yes
C13 Sn1 O1w 90.40(10) yes
O1 Sn1 O1w 174.50(10) yes
C19 O1 Sn1 123.70(10) no
C22 N1 C21 118.0(2) no
C31 N2 C32 118.4(2) no
C2 C1 C6 118.4(2) no
C2 C1 Sn1 121.0(2) no
C6 C1 Sn1 120.7(2) no
C3 C2 C1 121.1(2) no
C2 C3 C4 119.7(2) no
C3 C4 C5 119.9(2) no
C6 C5 C4 120.3(2) no
C5 C6 C1 120.5(2) no
C12 C7 C8 118.1(2) no
C12 C7 Sn1 121.6(2) no
C8 C7 Sn1 120.3(2) no
C9 C8 C7 121.4(2) no
C10 C9 C8 119.8(2) no
C11 C10 C9 119.6(2) no
C10 C11 C12 120.7(2) no
C11 C12 C7 120.3(2) no
C14 C13 C18 118.0(2) no
C14 C13 Sn1 122.4(2) no
C18 C13 Sn1 119.5(2) no
C13 C14 C15 120.8(2) no
C16 C15 C14 120.4(3) no
C17 C16 C15 119.6(2) no
C16 C17 C18 120.5(3) no
C13 C18 C17 120.6(3) no
O2 C19 O1 128.9(2) no
O2 C19 C20 118.0(2) no
O1 C19 C20 113.0(2) no
C19 C20 Cl3 110.7(2) no
C19 C20 Cl2 107.8(2) no
Cl3 C20 Cl2 109.90(10) no
C19 C20 Cl1 111.9(2) no
Cl3 C20 Cl1 107.70(10) no
Cl2 C20 Cl1 108.90(10) no
N1 C21 C25 121.6(2) no
N1 C21 C32 118.8(2) no
C25 C21 C32 119.6(2) no
N1 C22 C23 124.1(2) no
C24 C23 C22 118.0(2) no
C23 C24 C25 119.8(2) no
C24 C25 C21 118.4(2) no
C24 C25 C26 122.7(2) no
C21 C25 C26 118.9(2) no
C27 C26 C25 121.5(2) no
C26 C27 C28 121.5(2) no
C29 C28 C32 117.6(2) no
C29 C28 C27 123.4(2) no
C32 C28 C27 119.0(2) no
C30 C29 C28 120.2(2) no
C29 C30 C31 118.1(2) no
N2 C31 C30 124.0(2) no
N2 C32 C28 121.5(2) no
N2 C32 C21 119.2(2) no
C28 C32 C21 119.3(2) no
Sn1 O1w H1w1 120(2) no
Sn1 O1w H1w2 121(2) no
H1w1 O1w H1w2 110(2) no
C3 C2 H2 119.5 no
C1 C2 H2 119.5 no
C2 C3 H3 120.1 no
C4 C3 H3 120.1 no
C3 C4 H4 120.0 no
C5 C4 H4 120.0 no
C6 C5 H5 119.8 no
C4 C5 H5 119.8 no
C5 C6 H6 119.7 no
C1 C6 H6 119.7 no
C9 C8 H8 119.3 no
C7 C8 H8 119.3 no
C10 C9 H9 120.1 no
C8 C9 H9 120.1 no
C11 C10 H10 120.2 no
C9 C10 H10 120.2 no
C10 C11 H11 119.6 no
C12 C11 H11 119.6 no
C11 C12 H12 119.8 no
C7 C12 H12 119.8 no
C13 C14 H14 119.6 no
C15 C14 H14 119.6 no
C16 C15 H15 119.8 no
C14 C15 H15 119.8 no
C17 C16 H16 120.2 no
C15 C16 H16 120.2 no
C16 C17 H17 119.8 no
C18 C17 H17 119.8 no
C13 C18 H18 119.7 no
C17 C18 H18 119.7 no
N1 C22 H22 117.9 no
C23 C22 H22 117.9 no
C24 C23 H23 121.0 no
C22 C23 H23 121.0 no
C23 C24 H24 120.1 no
C25 C24 H24 120.1 no
C27 C26 H26 119.3 no
C25 C26 H26 119.3 no
C26 C27 H27 119.2 no
C28 C27 H27 119.2 no
C30 C29 H29 119.9 no
C28 C29 H29 119.9 no
C29 C30 H30 121.0 no
C31 C30 H30 121.0 no
N2 C31 H31 118.0 no
C30 C31 H31 118.0 no

loop_
_geom_bond_atom_site_label_1
_geom_bond_atom_site_label_2
_geom_bond_distance
_geom_bond_publ_flag
Sn1 C1 2.125(2) yes
Sn1 C7 2.126(2) yes
Sn1 C13 2.130(2) yes
Sn1 O1 2.2080(10) yes
Sn1 O1w 2.3080(10) yes
Cl1 C20 1.763(2) no
Cl2 C20 1.755(2) no
Cl3 C20 1.756(2) no
O1 C19 1.274(3) no
O2 C19 1.201(3) no
N1 C22 1.324(3) no
N1 C21 1.358(3) no
N2 C31 1.323(3) no
N2 C32 1.354(3) no
C1 C2 1.395(3) no
C1 C6 1.401(3) no
C2 C3 1.381(3) no
C3 C4 1.387(3) no
C4 C5 1.386(3) no
C5 C6 1.377(3) no
C7 C12 1.393(3) no
C7 C8 1.394(3) no
C8 C9 1.380(3) no
C9 C10 1.383(4) no
C10 C11 1.378(4) no
C11 C12 1.385(3) no
C13 C14 1.383(3) no
C13 C18 1.394(3) no
C14 C15 1.387(3) no
C15 C16 1.375(4) no
C16 C17 1.365(4) no
C17 C18 1.389(4) no
C19 C20 1.567(3) no
C21 C25 1.412(3) no
C21 C32 1.442(3) no
C22 C23 1.406(3) no
C23 C24 1.364(4) no
C24 C25 1.400(3) no
C25 C26 1.430(3) no
C26 C27 1.340(4) no
C27 C28 1.429(4) no
C28 C29 1.406(4) no
C28 C32 1.413(3) no
C29 C30 1.363(4) no
C30 C31 1.391(4) no
O1w H1w1 0.89(2) no
O1w H1w2 0.88(2) no
C2 H2 0.95 no
C3 H3 0.95 no
C4 H4 0.95 no
C5 H5 0.95 no
C6 H6 0.95 no
C8 H8 0.95 no
C9 H9 0.95 no
C10 H10 0.95 no
C11 H11 0.95 no
C12 H12 0.95 no
C14 H14 0.95 no
C15 H15 0.95 no
C16 H16 0.95 no
C17 H17 0.95 no
C18 H18 0.95 no
C22 H22 0.95 no
C23 H23 0.95 no
C24 H24 0.95 no
C26 H26 0.95 no
C27 H27 0.95 no
C29 H29 0.95 no
C30 H30 0.95 no
C31 H31 0.95 no

loop_
_geom_hbond_atom_site_label_D
_geom_hbond_atom_site_label_H
_geom_hbond_atom_site_label_A
_geom_hbond_site_symmetry_A
_geom_hbond_distance_DH
_geom_hbond_distance_HA
_geom_hbond_distance_DA
_geom_hbond_angle_DHA
_geom_hbond_publ_flag
O1w H1w1 N1 . 0.89(2) 1.89(2) 2.758(2) 166(2) no
O1w H1w2 N2 2_666 0.88(2) 1.89(2) 2.755(2) 167(2) no

loop_
_geom_torsion_atom_site_label_1
_geom_torsion_atom_site_label_2
_geom_torsion_atom_site_label_3
_geom_torsion_atom_site_label_4
_geom_torsion
_geom_torsion_publ_flag
C1 Sn1 O1 C19 -163.8(2) no
C7 Sn1 O1 C19 74.0(2) no
C13 Sn1 O1 C19 -48.4(2) no
O1w Sn1 O1 C19 -161.0(5) no
C7 Sn1 C1 C2 -58.6(2) no
C13 Sn1 C1 C2 113.7(2) no
O1 Sn1 C1 C2 -155.7(2) no
O1w Sn1 C1 C2 24.6(2) no
C7 Sn1 C1 C6 123.1(2) no
C13 Sn1 C1 C6 -64.7(2) no
O1 Sn1 C1 C6 26.0(2) no
O1w Sn1 C1 C6 -153.8(2) no
C6 C1 C2 C3 0.8(3) no
Sn1 C1 C2 C3 -177.6(2) no
C1 C2 C3 C4 -0.1(3) no
C2 C3 C4 C5 -0.7(4) no
C3 C4 C5 C6 0.7(4) no
C4 C5 C6 C1 0.1(3) no
C2 C1 C6 C5 -0.8(3) no
Sn1 C1 C6 C5 177.6(2) no
C1 Sn1 C7 C12 -146.6(2) no
C13 Sn1 C7 C12 41.6(2) no
O1 Sn1 C7 C12 -55.1(2) no
O1w Sn1 C7 C12 129.5(2) no
C1 Sn1 C7 C8 35.3(2) no
C13 Sn1 C7 C8 -136.5(2) no
O1 Sn1 C7 C8 126.8(2) no
O1w Sn1 C7 C8 -48.7(2) no
C12 C7 C8 C9 0.2(3) no
Sn1 C7 C8 C9 178.5(2) no
C7 C8 C9 C10 -0.7(4) no
C8 C9 C10 C11 0.3(4) no
C9 C10 C11 C12 0.5(4) no
C10 C11 C12 C7 -1.0(4) no
C8 C7 C12 C11 0.6(4) no
Sn1 C7 C12 C11 -177.6(2) no
C1 Sn1 C13 C14 -159.5(2) no
C7 Sn1 C13 C14 12.9(2) no
O1 Sn1 C13 C14 112.7(2) no
O1w Sn1 C13 C14 -72.4(2) no
C1 Sn1 C13 C18 16.1(2) no
C7 Sn1 C13 C18 -171.6(2) no
O1 Sn1 C13 C18 -71.8(2) no
O1w Sn1 C13 C18 103.2(2) no
C18 C13 C14 C15 -1.8(3) no
Sn1 C13 C14 C15 173.8(2) no
C13 C14 C15 C16 0.8(4) no
C14 C15 C16 C17 0.7(4) no
C15 C16 C17 C18 -1.0(4) no
C14 C13 C18 C17 1.5(3) no
Sn1 C13 C18 C17 -174.3(2) no
C16 C17 C18 C13 -0.1(4) no
Sn1 O1 C19 O2 -22.7(3) no
Sn1 O1 C19 C20 154.40(10) no
O2 C19 C20 Cl3 -27.3(3) no
O1 C19 C20 Cl3 155.3(2) no
O2 C19 C20 Cl2 92.8(2) no
O1 C19 C20 Cl2 -84.6(2) no
O2 C19 C20 Cl1 -147.5(2) no
O1 C19 C20 Cl1 35.1(2) no
C22 N1 C21 C25 -3.0(3) no
C22 N1 C21 C32 178.2(2) no
C21 N1 C22 C23 1.0(3) no
N1 C22 C23 C24 0.9(3) no
C22 C23 C24 C25 -0.9(3) no
C23 C24 C25 C21 -0.9(3) no
C23 C24 C25 C26 -179.9(2) no
N1 C21 C25 C24 2.9(3) no
C32 C21 C25 C24 -178.2(2) no
N1 C21 C25 C26 -178.1(2) no
C32 C21 C25 C26 0.8(3) no
C24 C25 C26 C27 -179.3(2) no
C21 C25 C26 C27 1.7(3) no
C25 C26 C27 C28 -0.9(4) no
C26 C27 C28 C29 177.2(2) no
C26 C27 C28 C32 -2.4(4) no
C32 C28 C29 C30 -1.6(3) no
C27 C28 C29 C30 178.8(2) no
C28 C29 C30 C31 -1.8(4) no
C32 N2 C31 C30 1.8(3) no
C29 C30 C31 N2 1.8(4) no
C31 N2 C32 C28 -5.4(3) no
C31 N2 C32 C21 174.7(2) no
C29 C28 C32 N2 5.3(3) no
C27 C28 C32 N2 -175.1(2) no
C29 C28 C32 C21 -174.8(2) no
C27 C28 C32 C21 4.8(3) no
N1 C21 C32 N2 -5.2(3) no
C25 C21 C32 N2 175.9(2) no
N1 C21 C32 C28 174.9(2) no
C25 C21 C32 C28 -4.0(3) no
